data_2022217
loop_
_publ_author_name
'Hao, Xiaoyun'
'Cao, Tong'
'Dou, Yong'
'Yang, Lu'
'Zhou, Zhen'
'Zhang, Daopeng'
'Hao, Hongguo'

_publ_section_title
;
 A rare octacoordinated mononuclear iron(III) spin-crossover compound:
 synthesis, crystal structure and magnetic properties
;
_journal_coeditor_code LF3118
_journal_issue 9
_journal_name_full 'Acta Crystallographica Section C'
_journal_page_first
;
;
_journal_paper_doi 10.1107/S2053229620010451
_journal_volume 76
_journal_year 2020
_chemical_formula_iupac '(C16 H36 N) [Fe (C12 H6 N10)2], 0.5C H4 O, 2H2 O1'
_chemical_formula_moiety 'C16 H36 N +, C24 H12 Fe1 N20 -, 0.5C H4 O, 2H2 O1'
_chemical_formula_sum 'C40.5 H54 Fe N21 O2.5'
_chemical_formula_weight 930.80
_chemical_name_systematic
;
Tetra-<i>n</i>-butylammonium
bis[6,6'-bis(tetrazol-1-id-5-yl)-2,2'-bipyridine]iron(III)
methanol hemisolvate dihydrate
;
_space_group_crystal_system triclinic
_space_group_IT_number 2
_space_group_name_Hall '-P 1'
_space_group_name_H-M_alt 'P -1'
_atom_sites_solution_hydrogens mixed
_audit_creation_method SHELXL-2018/3
_cell_angle_alpha 84.538(8)
_cell_angle_beta 86.265(7)
_cell_angle_gamma 85.919(7)
_cell_formula_units_Z 2
_cell_length_a 12.5006(10)
_cell_length_b 12.7609(10)
_cell_length_c 15.0775(16)
_cell_measurement_reflns_used 4871
_cell_measurement_temperature 293(2)
_cell_measurement_theta_max 29.0080
_cell_measurement_theta_min 3.0239
_cell_volume 2384.0(4)
_computing_cell_refinement
;
SAINT-Plus (Bruker, 2001)
;
_computing_data_collection
;
APEX2 (Bruker, 2004)
;
_computing_data_reduction
;
SAINT-Plus (Bruker, 2001)
;
_computing_molecular_graphics
;
SHELXTL (Sheldrick, 2008)
;
_computing_publication_material
;
SHELXL2018 (Sheldrick, 2015b)
;
_computing_structure_refinement
;
SHELXL2018 (Sheldrick, 2015b)
;
_computing_structure_solution
;
SHELXT (Sheldrick, 2015a)
;
_diffrn_ambient_temperature 293(2)
_diffrn_measured_fraction_theta_full 0.990
_diffrn_measured_fraction_theta_max 0.990
_diffrn_measurement_device_type 'Bruker APEXII CCD area-detector'
_diffrn_measurement_method '\f and \w scans'
_diffrn_radiation_type MoK\a
_diffrn_radiation_wavelength 0.71073
_diffrn_reflns_av_R_equivalents 0.0339
_diffrn_reflns_av_unetI/netI 0.0617
_diffrn_reflns_limit_h_max 14
_diffrn_reflns_limit_h_min -13
_diffrn_reflns_limit_k_max 15
_diffrn_reflns_limit_k_min -11
_diffrn_reflns_limit_l_max 17
_diffrn_reflns_limit_l_min -17
_diffrn_reflns_number 15117
_diffrn_reflns_theta_full 25.009
_diffrn_reflns_theta_max 25.009
_diffrn_reflns_theta_min 3.282
_diffrn_source 'fine-focus sealed tube'
_exptl_absorpt_coefficient_mu 0.376
_exptl_absorpt_correction_T_max 1.00000
_exptl_absorpt_correction_T_min 0.61291
_exptl_absorpt_correction_type multi-scan
_exptl_absorpt_process_details
;
(SADABS; Bruker, 2004)
;
_exptl_crystal_colour dark-brown
_exptl_crystal_density_diffrn 1.297
_exptl_crystal_description block
_exptl_crystal_F_000 980
_exptl_crystal_size_max 0.230
_exptl_crystal_size_mid 0.190
_exptl_crystal_size_min 0.110
_refine_diff_density_max 0.905
_refine_diff_density_min -0.557
_refine_ls_extinction_method none
_refine_ls_goodness_of_fit_ref 1.069
_refine_ls_hydrogen_treatment constr
_refine_ls_matrix_type full
_refine_ls_number_parameters 600
_refine_ls_number_reflns 8320
_refine_ls_number_restraints 7
_refine_ls_restrained_S_all 1.074
_refine_ls_R_factor_all 0.0994
_refine_ls_R_factor_gt 0.0685
_refine_ls_shift/su_max 0.000
_refine_ls_shift/su_mean 0.000
_refine_ls_structure_factor_coef Fsqd
_refine_ls_weighting_details 'w=1/[\s^2^(Fo^2^)+(0.0894P)^2^+2.2058P] where P=(Fo^2^+2Fc^2^)/3'
_refine_ls_weighting_scheme calc
_refine_ls_wR_factor_gt 0.1664
_refine_ls_wR_factor_ref 0.1905
_reflns_number_gt 6081
_reflns_number_total 8320
_reflns_threshold_expression 'I > 2\s(I)'
_cod_data_source_file lf3118sup1.cif
_cod_data_source_block I
_cod_original_formula_sum 'C40.5 H54 Fe1 N21 O2.5'
_cod_database_code 2022217
_shelx_space_group_comment
;
The symmetry employed for this shelxl refinement is uniquely defined
by the following loop, which should always be used as a source of
symmetry information in preference to the above space-group names.
They are only intended as comments.
;
_shelx_estimated_absorpt_t_min 0.918
_shelx_estimated_absorpt_t_max 0.960

loop_
_space_group_symop_operation_xyz
'x, y, z'
'-x, -y, -z'

loop_
_atom_site_type_symbol
_atom_site_label
_atom_site_fract_x
_atom_site_fract_y
_atom_site_fract_z
_atom_site_U_iso_or_equiv
_atom_site_adp_type
_atom_site_calc_flag
_atom_site_occupancy
_atom_site_disorder_assembly
_atom_site_disorder_group
Fe Fe1 0.40486(4) 0.73515(4) 0.23744(3) 0.02966(18) Uani d 1 . .
O O1 0.8768(3) 0.4745(3) 0.0921(2) 0.0743(11) Uani d 1 . .
H H1O1 0.856672 0.534494 0.109829 0.089 Uiso d 1 . .
H H2O1 0.865252 0.476914 0.036999 0.089 Uiso d 1 . .
O O2 0.0744(3) 0.3622(3) 0.1204(3) 0.0793(12) Uani d 1 . .
H H1O2 0.125950 0.402755 0.114540 0.095 Uiso d 1 . .
H H2O2 0.016110 0.400755 0.117820 0.095 Uiso d 1 . .
O O3 0.0494(6) 0.1942(5) 1.0249(6) 0.069(2) Uani d 0.5 . .
H H3 0.002221 0.193292 1.065257 0.104 Uiso d 0.5 . .
N N1 0.5134(2) 0.7571(3) 0.10729(19) 0.0329(7) Uani d 1 . .
N N2 0.5527(2) 0.6399(3) 0.2523(2) 0.0337(7) Uani d 1 . .
N N3 0.3269(3) 0.8512(3) 0.1293(2) 0.0360(8) Uani d 1 . .
N N4 0.2505(3) 0.7926(3) 0.2896(2) 0.0397(8) Uani d 1 . .
N N5 0.1951(3) 0.7784(3) 0.3689(2) 0.0523(10) Uani d 1 . .
N N6 0.1041(3) 0.8345(4) 0.3639(3) 0.0638(12) Uani d 1 . .
N N7 0.0974(3) 0.8884(4) 0.2818(3) 0.0594(11) Uani d 1 . .
N N8 0.5927(3) 0.5737(3) 0.3195(2) 0.0393(8) Uani d 1 . .
N N9 0.6874(3) 0.5359(3) 0.2934(2) 0.0450(9) Uani d 1 . .
N N10 0.7130(3) 0.5754(3) 0.2088(2) 0.0409(8) Uani d 1 . .
N N11 0.4779(2) 0.8796(3) 0.25647(19) 0.0336(7) Uani d 1 . .
N N12 0.5086(3) 0.9617(3) 0.2005(2) 0.0442(9) Uani d 1 . .
N N13 0.5487(3) 1.0287(3) 0.2482(2) 0.0473(9) Uani d 1 . .
N N14 0.5456(3) 0.9920(3) 0.3353(2) 0.0416(8) Uani d 1 . .
N N15 0.4346(2) 0.7405(3) 0.38862(19) 0.0315(7) Uani d 1 . .
N N16 0.3474(2) 0.5879(3) 0.32724(19) 0.0314(7) Uani d 1 . .
N N17 0.3387(3) 0.6284(3) 0.1558(2) 0.0384(8) Uani d 1 . .
N N18 0.3214(3) 0.6341(3) 0.0680(2) 0.0493(10) Uani d 1 . .
N N19 0.2693(3) 0.5515(3) 0.0551(2) 0.0551(10) Uani d 1 . .
N N20 0.2521(3) 0.4907(3) 0.1324(2) 0.0473(9) Uani d 1 . .
N N21 0.8869(3) 0.1925(3) 0.3105(2) 0.0493(9) Uani d 1 . .
C C1 0.3007(3) 0.5146(3) 0.2876(3) 0.0355(9) Uani d 1 . .
C C2 0.4795(3) 0.8240(3) 0.4127(2) 0.0339(9) Uani d 1 . .
C C3 0.6095(3) 0.7033(3) 0.1033(2) 0.0341(9) Uani d 1 . .
C C4 0.2282(3) 0.8954(3) 0.1489(3) 0.0409(10) Uani d 1 . .
C C5 0.6285(3) 0.6380(3) 0.1865(2) 0.0340(9) Uani d 1 . .
C C6 0.3760(3) 0.8756(3) 0.0495(3) 0.0383(10) Uani d 1 . .
C C7 0.5021(3) 0.8340(4) 0.5006(3) 0.0440(10) Uani d 1 . .
H H7 0.531961 0.893857 0.516282 0.053 Uiso calc 1 . .
C C8 0.6796(3) 0.7114(4) 0.0285(3) 0.0473(11) Uani d 1 . .
H H8 0.745723 0.673065 0.026903 0.057 Uiso calc 1 . .
C C9 0.5021(3) 0.9011(3) 0.3374(2) 0.0345(9) Uani d 1 . .
C C10 0.2955(3) 0.5406(3) 0.1920(3) 0.0382(9) Uani d 1 . .
C C11 0.3584(3) 0.5744(3) 0.4150(3) 0.0362(9) Uani d 1 . .
C C12 0.4323(3) 0.6655(4) 0.5393(3) 0.0433(10) Uani d 1 . .
H H12 0.416532 0.610115 0.581728 0.052 Uiso calc 1 . .
C C13 0.4092(3) 0.6617(3) 0.4504(2) 0.0350(9) Uani d 1 . .
C C14 0.4830(3) 0.8221(3) 0.0366(2) 0.0360(9) Uani d 1 . .
C C15 0.5492(4) 0.8341(4) -0.0396(3) 0.0454(11) Uani d 1 . .
H H15 0.527649 0.879376 -0.088088 0.054 Uiso calc 1 . .
C C16 0.1885(3) 0.8607(4) 0.2387(3) 0.0437(10) Uani d 1 . .
C C17 0.3233(4) 0.4866(4) 0.4666(3) 0.0468(11) Uani d 1 . .
H H17 0.332327 0.478060 0.527700 0.056 Uiso calc 1 . .
C C18 0.2635(4) 0.4250(4) 0.3354(3) 0.0535(12) Uani d 1 . .
H H18 0.231436 0.374850 0.307048 0.064 Uiso calc 1 . .
C C19 0.3276(4) 0.9450(4) -0.0144(3) 0.0496(11) Uani d 1 . .
H H19 0.362073 0.960517 -0.070200 0.059 Uiso calc 1 . .
C C20 0.6479(4) 0.7786(4) -0.0436(3) 0.0531(12) Uani d 1 . .
H H20 0.693169 0.786453 -0.094883 0.064 Uiso calc 1 . .
C C21 0.4786(4) 0.7522(4) 0.5634(3) 0.0520(12) Uani d 1 . .
H H21 0.494080 0.755612 0.622541 0.062 Uiso calc 1 . .
C C22 0.1766(4) 0.9661(4) 0.0882(3) 0.0563(12) Uani d 1 . .
H H22 0.108639 0.996671 0.102481 0.068 Uiso calc 1 . .
C C23 0.2750(4) 0.4122(4) 0.4258(3) 0.0573(13) Uani d 1 . .
H H23 0.250068 0.353055 0.459482 0.069 Uiso calc 1 . .
C C24 0.2277(4) 0.9903(4) 0.0064(3) 0.0628(14) Uani d 1 . .
H H24 0.194209 1.037859 -0.035287 0.075 Uiso calc 1 . .
C C25 0.8226(3) 0.2276(4) 0.2296(3) 0.0484(11) Uani d 1 . .
H H25A 0.856501 0.286639 0.196554 0.058 Uiso calc 1 . .
H H25B 0.827524 0.170370 0.191234 0.058 Uiso calc 1 . .
C C26 0.7063(3) 0.2597(4) 0.2475(3) 0.0476(11) Uani d 1 . .
H H26A 0.699864 0.314271 0.288474 0.057 Uiso calc 1 . .
H H26B 0.669917 0.199571 0.275792 0.057 Uiso calc 1 . .
C C27 0.8841(4) 0.2799(5) 0.3723(3) 0.0595(13) Uani d 1 . .
H H27A 0.924359 0.254613 0.423836 0.071 Uiso calc 1 . .
H H27B 0.810191 0.295244 0.393481 0.071 Uiso calc 1 . .
C C28 1.0010(3) 0.1668(4) 0.2753(3) 0.0555(12) Uani d 1 . .
H H28A 1.000186 0.107641 0.239479 0.067 Uiso calc 1 . .
H H28B 1.023309 0.226658 0.235708 0.067 Uiso calc 1 . .
C C29 0.6520(4) 0.3006(5) 0.1628(3) 0.0607(14) Uani d 1 . .
H H29A 0.694704 0.353994 0.130561 0.073 Uiso calc 1 . .
H H29B 0.650855 0.243004 0.125325 0.073 Uiso calc 1 . .
C C30 0.8424(4) 0.0966(5) 0.3640(4) 0.0675(16) Uani d 1 . .
H H30A 0.888745 0.075297 0.412582 0.081 Uiso calc 1 . .
H H30B 0.772259 0.117692 0.390373 0.081 Uiso calc 1 . .
C C31 0.9293(4) 0.3816(4) 0.3303(4) 0.0651(14) Uani d 1 . .
H H31A 0.998803 0.364977 0.300643 0.078 Uiso calc 1 . .
H H31B 0.882063 0.413335 0.285149 0.078 Uiso calc 1 . .
C C32 0.5394(4) 0.3469(5) 0.1776(4) 0.0754(17) Uani d 1 . .
H H32A 0.495177 0.293600 0.206312 0.113 Uiso calc 1 . .
H H32B 0.511555 0.372871 0.121271 0.113 Uiso calc 1 . .
H H32C 0.539324 0.403931 0.214837 0.113 Uiso calc 1 . .
C C33 0.9420(5) 0.4607(6) 0.3962(5) 0.096(2) Uani d 1 . .
H H33A 0.993119 0.431050 0.438971 0.115 Uiso calc 1 . .
H H33B 0.873565 0.474174 0.428592 0.115 Uiso calc 1 . .
C C34 0.9801(7) 0.5638(6) 0.3520(6) 0.119(3) Uani d 1 . .
H H34A 1.050194 0.551740 0.323291 0.179 Uiso calc 1 . .
H H34B 0.983573 0.612643 0.396211 0.179 Uiso calc 1 . .
H H34C 0.930899 0.592604 0.308310 0.179 Uiso calc 1 . .
C C35 1.1950(4) 0.1345(5) 0.2937(5) 0.085(2) Uani d 1 . .
H H35A 1.195815 0.084402 0.249030 0.102 Uiso calc 1 . .
H H35B 1.207935 0.202999 0.262764 0.102 Uiso calc 1 . .
C C36 1.0844(4) 0.1404(5) 0.3415(4) 0.0703(15) Uani d 1 . .
H H36A 1.071473 0.073150 0.374831 0.084 Uiso calc 1 . .
H H36B 1.080673 0.193905 0.383399 0.084 Uiso calc 1 . .
C C37 0.8311(4) 0.0024(4) 0.3141(4) 0.0731(16) Uani d 1 . .
H H37A 0.898454 -0.014193 0.281062 0.088 Uiso calc 1 . .
H H37B 0.776327 0.019301 0.271363 0.088 Uiso calc 1 . .
C C38 0.8012(5) -0.0935(6) 0.3755(5) 0.098(2) Uani d 1 . .
H H38A 0.858572 -0.113227 0.415448 0.118 Uiso calc 1 . .
H H38B 0.736847 -0.075091 0.411730 0.118 Uiso calc 1 . .
C C39 1.2833(5) 0.1027(8) 0.3534(6) 0.130(3) Uani d 1 . .
H H39A 1.286277 0.154310 0.395362 0.196 Uiso calc 1 . .
H H39B 1.350260 0.097729 0.318579 0.196 Uiso calc 1 . .
H H39C 1.270699 0.035352 0.385030 0.196 Uiso calc 1 . .
C C40 0.7817(7) -0.1871(6) 0.3260(8) 0.142(4) Uani d 1 . .
H H40A 0.729278 -0.166600 0.282727 0.213 Uiso calc 1 . .
H H40B 0.755656 -0.242663 0.367497 0.213 Uiso calc 1 . .
H H40C 0.847661 -0.211651 0.296202 0.213 Uiso calc 1 . .
C C41 0.0065(15) 0.2379(14) 0.9386(11) 0.168(8) Uani d 0.5 . .
H H41A -0.069271 0.229170 0.940230 0.251 Uiso calc 0.5 . .
H H41B 0.042052 0.201293 0.891082 0.251 Uiso calc 0.5 . .
H H41C 0.018919 0.311610 0.928596 0.251 Uiso calc 0.5 . .

loop_
_atom_site_aniso_label
_atom_site_aniso_U_11
_atom_site_aniso_U_22
_atom_site_aniso_U_33
_atom_site_aniso_U_12
_atom_site_aniso_U_13
_atom_site_aniso_U_23
Fe1 0.0352(3) 0.0246(3) 0.0297(3) -0.0012(2) -0.0034(2) -0.0045(2)
O1 0.067(2) 0.090(3) 0.069(2) 0.010(2) -0.0059(18) -0.030(2)
O2 0.067(2) 0.060(3) 0.111(3) -0.0179(19) 0.002(2) -0.007(2)
O3 0.073(4) 0.020(3) 0.113(6) 0.024(3) -0.012(4) -0.019(4)
N1 0.0435(18) 0.0249(18) 0.0315(16) -0.0065(14) -0.0065(13) -0.0025(14)
N2 0.0347(16) 0.035(2) 0.0308(16) -0.0029(14) -0.0029(13) -0.0004(14)
N3 0.0448(19) 0.0267(19) 0.0380(18) -0.0004(15) -0.0080(14) -0.0088(15)
N4 0.0384(18) 0.036(2) 0.0442(19) 0.0012(15) -0.0019(15) -0.0044(16)
N5 0.044(2) 0.056(3) 0.053(2) 0.0053(19) 0.0113(17) -0.0008(19)
N6 0.050(2) 0.067(3) 0.069(3) 0.009(2) 0.017(2) -0.004(2)
N7 0.044(2) 0.058(3) 0.073(3) 0.0083(19) 0.0047(19) -0.003(2)
N8 0.0447(19) 0.040(2) 0.0316(17) 0.0062(16) -0.0012(14) 0.0003(15)
N9 0.051(2) 0.044(2) 0.0373(19) 0.0098(17) -0.0034(16) -0.0010(17)
N10 0.0360(18) 0.045(2) 0.0394(19) 0.0105(16) -0.0005(14) -0.0056(17)
N11 0.0391(17) 0.0312(19) 0.0309(16) -0.0037(14) -0.0039(13) -0.0019(14)
N12 0.061(2) 0.030(2) 0.0422(19) -0.0105(17) -0.0078(16) 0.0026(16)
N13 0.063(2) 0.031(2) 0.050(2) -0.0104(18) -0.0089(17) -0.0032(17)
N14 0.050(2) 0.033(2) 0.044(2) -0.0061(16) -0.0068(16) -0.0084(16)
N15 0.0329(16) 0.0305(19) 0.0307(16) 0.0013(14) -0.0011(13) -0.0039(14)
N16 0.0366(16) 0.0267(18) 0.0317(16) -0.0029(14) 0.0017(13) -0.0082(14)
N17 0.0471(19) 0.034(2) 0.0358(18) -0.0073(16) -0.0087(14) -0.0036(15)
N18 0.071(2) 0.044(2) 0.0368(19) -0.0136(19) -0.0109(17) -0.0083(17)
N19 0.076(3) 0.047(3) 0.046(2) -0.014(2) -0.0137(19) -0.0135(19)
N20 0.057(2) 0.041(2) 0.047(2) -0.0121(18) -0.0066(17) -0.0124(18)
N21 0.0410(19) 0.052(3) 0.055(2) -0.0033(17) 0.0032(16) -0.0104(19)
C1 0.034(2) 0.032(2) 0.041(2) -0.0025(17) 0.0005(16) -0.0072(18)
C2 0.0342(19) 0.035(2) 0.033(2) -0.0006(17) -0.0030(15) -0.0067(17)
C3 0.039(2) 0.033(2) 0.0305(19) -0.0056(18) -0.0023(16) -0.0039(17)
C4 0.048(2) 0.030(2) 0.046(2) 0.0005(19) -0.0084(19) -0.0078(19)
C5 0.038(2) 0.033(2) 0.032(2) -0.0040(17) -0.0018(16) -0.0053(17)
C6 0.057(2) 0.025(2) 0.034(2) -0.0067(19) -0.0107(18) -0.0009(17)
C7 0.049(2) 0.049(3) 0.036(2) -0.005(2) -0.0057(18) -0.011(2)
C8 0.047(2) 0.051(3) 0.042(2) -0.002(2) 0.0056(19) -0.002(2)
C9 0.036(2) 0.034(2) 0.035(2) -0.0012(17) -0.0063(16) -0.0056(18)
C10 0.040(2) 0.034(2) 0.042(2) -0.0049(18) -0.0035(17) -0.0088(19)
C11 0.036(2) 0.036(2) 0.035(2) 0.0007(17) 0.0028(16) 0.0017(18)
C12 0.049(2) 0.048(3) 0.030(2) 0.000(2) 0.0014(17) 0.0009(19)
C13 0.036(2) 0.038(2) 0.0295(19) 0.0044(17) 0.0014(15) 0.0005(18)
C14 0.049(2) 0.032(2) 0.028(2) -0.0080(18) -0.0067(17) -0.0012(17)
C15 0.064(3) 0.039(3) 0.033(2) -0.009(2) -0.0019(19) 0.0039(19)
C16 0.041(2) 0.034(3) 0.057(3) 0.0005(19) -0.005(2) -0.008(2)
C17 0.059(3) 0.038(3) 0.041(2) -0.004(2) 0.003(2) 0.001(2)
C18 0.066(3) 0.036(3) 0.060(3) -0.017(2) -0.003(2) 0.000(2)
C19 0.064(3) 0.040(3) 0.042(2) 0.005(2) -0.009(2) 0.004(2)
C20 0.061(3) 0.059(3) 0.038(2) -0.010(2) 0.008(2) 0.003(2)
C21 0.060(3) 0.070(4) 0.028(2) -0.010(2) -0.0050(19) -0.006(2)
C22 0.056(3) 0.045(3) 0.067(3) 0.015(2) -0.016(2) -0.003(2)
C23 0.078(3) 0.038(3) 0.055(3) -0.018(2) 0.001(2) 0.008(2)
C24 0.082(4) 0.049(3) 0.056(3) 0.012(3) -0.022(3) 0.007(2)
C25 0.051(2) 0.050(3) 0.046(2) -0.008(2) 0.0021(19) -0.013(2)
C26 0.052(3) 0.042(3) 0.049(3) -0.004(2) -0.003(2) -0.008(2)
C27 0.043(2) 0.076(4) 0.060(3) 0.012(2) -0.006(2) -0.024(3)
C28 0.045(2) 0.046(3) 0.076(3) -0.004(2) 0.009(2) -0.020(3)
C29 0.067(3) 0.066(4) 0.053(3) -0.011(3) -0.013(2) -0.008(3)
C30 0.043(3) 0.083(4) 0.071(3) 0.000(3) -0.002(2) 0.016(3)
C31 0.065(3) 0.053(3) 0.082(4) 0.015(3) -0.016(3) -0.032(3)
C32 0.075(4) 0.077(4) 0.079(4) 0.005(3) -0.033(3) -0.020(3)
C33 0.086(4) 0.100(6) 0.113(5) 0.010(4) -0.026(4) -0.062(5)
C34 0.123(6) 0.063(5) 0.185(8) 0.004(4) -0.057(6) -0.050(5)
C35 0.051(3) 0.071(4) 0.141(6) 0.003(3) -0.007(3) -0.046(4)
C36 0.051(3) 0.063(4) 0.098(4) 0.013(3) -0.007(3) -0.026(3)
C37 0.051(3) 0.048(3) 0.118(5) -0.002(2) 0.007(3) -0.004(3)
C38 0.054(3) 0.077(5) 0.155(7) -0.001(3) -0.009(4) 0.032(5)
C39 0.063(4) 0.137(8) 0.200(9) 0.025(4) -0.032(5) -0.065(7)
C40 0.107(6) 0.047(5) 0.265(12) -0.011(4) 0.033(7) -0.004(6)
C41 0.164(13) 0.155(14) 0.217(15) -0.103(11) -0.017(11) -0.113(12)

loop_
_atom_type_symbol
_atom_type_description
_atom_type_scat_dispersion_real
_atom_type_scat_dispersion_imag
_atom_type_scat_source
C C 0.0033 0.0016 'International Tables Vol C Tables 4.2.6.8 and 6.1.1.4'
H H 0.0000 0.0000 'International Tables Vol C Tables 4.2.6.8 and 6.1.1.4'
N N 0.0061 0.0033 'International Tables Vol C Tables 4.2.6.8 and 6.1.1.4'
O O 0.0106 0.0060 'International Tables Vol C Tables 4.2.6.8 and 6.1.1.4'
Fe Fe 0.3463 0.8444 'International Tables Vol C Tables 4.2.6.8 and 6.1.1.4'

loop_
_geom_angle_atom_site_label_1
_geom_angle_atom_site_label_2
_geom_angle_atom_site_label_3
_geom_angle_site_symmetry_1
_geom_angle_site_symmetry_3
_geom_angle
_geom_angle_publ_flag
N4 Fe1 N2 . . 150.92(12) ?
N4 Fe1 N17 . . 93.73(13) ?
N2 Fe1 N17 . . 93.74(13) ?
N4 Fe1 N11 . . 92.76(13) ?
N2 Fe1 N11 . . 93.34(12) ?
N17 Fe1 N11 . . 152.73(12) ?
N4 Fe1 N3 . . 71.40(12) ?
N2 Fe1 N3 . . 137.68(12) ?
N17 Fe1 N3 . . 78.35(12) ?
N11 Fe1 N3 . . 78.71(11) ?
N4 Fe1 N1 . . 138.59(12) ?
N2 Fe1 N1 . . 70.48(11) ?
N17 Fe1 N1 . . 78.68(11) ?
N11 Fe1 N1 . . 78.96(11) ?
N3 Fe1 N1 . . 67.20(12) ?
N4 Fe1 N16 . . 77.99(12) ?
N2 Fe1 N16 . . 78.17(11) ?
N17 Fe1 N16 . . 70.38(11) ?
N11 Fe1 N16 . . 136.89(11) ?
N3 Fe1 N16 . . 134.17(11) ?
N1 Fe1 N16 . . 133.88(11) ?
N4 Fe1 N15 . . 78.12(11) ?
N2 Fe1 N15 . . 77.30(11) ?
N17 Fe1 N15 . . 137.06(11) ?
N11 Fe1 N15 . . 70.21(11) ?
N3 Fe1 N15 . . 134.86(12) ?
N1 Fe1 N15 . . 133.47(10) ?
N16 Fe1 N15 . . 66.68(10) ?
H1O1 O1 H2O1 . . 107.7 ?
H1O2 O2 H2O2 . . 107.7 ?
C41 O3 H3 . . 111.3 ?
C3 N1 C14 . . 119.6(3) ?
C3 N1 Fe1 . . 118.5(2) ?
C14 N1 Fe1 . . 122.0(3) ?
C5 N2 N8 . . 104.9(3) ?
C5 N2 Fe1 . . 121.3(2) ?
N8 N2 Fe1 . . 133.8(2) ?
C6 N3 C4 . . 119.6(3) ?
C6 N3 Fe1 . . 122.6(3) ?
C4 N3 Fe1 . . 117.8(3) ?
C16 N4 N5 . . 105.6(3) ?
C16 N4 Fe1 . . 120.0(3) ?
N5 N4 Fe1 . . 134.4(3) ?
N6 N5 N4 . . 108.1(4) ?
N5 N6 N7 . . 110.6(4) ?
C16 N7 N6 . . 104.0(4) ?
N9 N8 N2 . . 108.6(3) ?
N8 N9 N10 . . 110.1(3) ?
C5 N10 N9 . . 104.3(3) ?
C9 N11 N12 . . 105.7(3) ?
C9 N11 Fe1 . . 121.0(2) ?
N12 N11 Fe1 . . 133.3(2) ?
N13 N12 N11 . . 107.7(3) ?
N12 N13 N14 . . 110.5(3) ?
C9 N14 N13 . . 104.2(3) ?
C2 N15 C13 . . 119.8(3) ?
C2 N15 Fe1 . . 118.1(2) ?
C13 N15 Fe1 . . 122.1(2) ?
C11 N16 C1 . . 119.3(3) ?
C11 N16 Fe1 . . 123.0(2) ?
C1 N16 Fe1 . . 117.7(2) ?
C10 N17 N18 . . 105.8(3) ?
C10 N17 Fe1 . . 121.2(3) ?
N18 N17 Fe1 . . 132.7(3) ?
N19 N18 N17 . . 107.2(3) ?
N18 N19 N20 . . 110.9(3) ?
C10 N20 N19 . . 104.0(3) ?
C28 N21 C27 . . 110.3(3) ?
C28 N21 C30 . . 110.3(4) ?
C27 N21 C30 . . 107.5(4) ?
C28 N21 C25 . . 106.4(3) ?
C27 N21 C25 . . 110.6(4) ?
C30 N21 C25 . . 111.7(3) ?
N16 C1 C18 . . 121.8(4) ?
N16 C1 C10 . . 112.5(3) ?
C18 C1 C10 . . 125.7(4) ?
N15 C2 C7 . . 122.6(4) ?
N15 C2 C9 . . 112.4(3) ?
C7 C2 C9 . . 124.9(4) ?
N1 C3 C8 . . 122.5(4) ?
N1 C3 C5 . . 111.5(3) ?
C8 C3 C5 . . 126.0(4) ?
N3 C4 C22 . . 121.4(4) ?
N3 C4 C16 . . 111.7(4) ?
C22 C4 C16 . . 126.9(4) ?
N10 C5 N2 . . 112.1(3) ?
N10 C5 C3 . . 129.6(4) ?
N2 C5 C3 . . 118.3(3) ?
N3 C6 C19 . . 121.6(4) ?
N3 C6 C14 . . 114.2(3) ?
C19 C6 C14 . . 124.3(4) ?
C21 C7 C2 . . 117.6(4) ?
C21 C7 H7 . . 121.2 ?
C2 C7 H7 . . 121.2 ?
C20 C8 C3 . . 117.5(4) ?
C20 C8 H8 . . 121.2 ?
C3 C8 H8 . . 121.2 ?
N14 C9 N11 . . 112.0(3) ?
N14 C9 C2 . . 129.8(3) ?
N11 C9 C2 . . 118.2(3) ?
N20 C10 N17 . . 112.0(3) ?
N20 C10 C1 . . 129.8(4) ?
N17 C10 C1 . . 118.2(3) ?
N16 C11 C17 . . 121.8(4) ?
N16 C11 C13 . . 113.8(3) ?
C17 C11 C13 . . 124.3(4) ?
C21 C12 C13 . . 119.1(4) ?
C21 C12 H12 . . 120.4 ?
C13 C12 H12 . . 120.4 ?
N15 C13 C12 . . 120.5(4) ?
N15 C13 C11 . . 114.3(3) ?
C12 C13 C11 . . 125.2(4) ?
N1 C14 C15 . . 120.7(4) ?
N1 C14 C6 . . 114.1(3) ?
C15 C14 C6 . . 125.2(4) ?
C14 C15 C20 . . 119.6(4) ?
C14 C15 H15 . . 120.2 ?
C20 C15 H15 . . 120.2 ?
N7 C16 N4 . . 111.7(4) ?
N7 C16 C4 . . 129.2(4) ?
N4 C16 C4 . . 119.0(4) ?
C23 C17 C11 . . 118.6(4) ?
C23 C17 H17 . . 120.7 ?
C11 C17 H17 . . 120.7 ?
C23 C18 C1 . . 118.3(4) ?
C23 C18 H18 . . 120.8 ?
C1 C18 H18 . . 120.8 ?
C24 C19 C6 . . 118.4(4) ?
C24 C19 H19 . . 120.8 ?
C6 C19 H19 . . 120.8 ?
C15 C20 C8 . . 120.0(4) ?
C15 C20 H20 . . 120.0 ?
C8 C20 H20 . . 120.0 ?
C12 C21 C7 . . 120.4(4) ?
C12 C21 H21 . . 119.8 ?
C7 C21 H21 . . 119.8 ?
C24 C22 C4 . . 118.5(5) ?
C24 C22 H22 . . 120.8 ?
C4 C22 H22 . . 120.8 ?
C17 C23 C18 . . 120.1(4) ?
C17 C23 H23 . . 119.9 ?
C18 C23 H23 . . 119.9 ?
C19 C24 C22 . . 120.6(4) ?
C19 C24 H24 . . 119.7 ?
C22 C24 H24 . . 119.7 ?
C26 C25 N21 . . 116.6(4) ?
C26 C25 H25A . . 108.1 ?
N21 C25 H25A . . 108.1 ?
C26 C25 H25B . . 108.1 ?
N21 C25 H25B . . 108.1 ?
H25A C25 H25B . . 107.3 ?
C25 C26 C29 . . 112.2(4) ?
C25 C26 H26A . . 109.2 ?
C29 C26 H26A . . 109.2 ?
C25 C26 H26B . . 109.2 ?
C29 C26 H26B . . 109.2 ?
H26A C26 H26B . . 107.9 ?
N21 C27 C31 . . 114.7(4) ?
N21 C27 H27A . . 108.6 ?
C31 C27 H27A . . 108.6 ?
N21 C27 H27B . . 108.6 ?
C31 C27 H27B . . 108.6 ?
H27A C27 H27B . . 107.6 ?
C36 C28 N21 . . 117.8(4) ?
C36 C28 H28A . . 107.9 ?
N21 C28 H28A . . 107.9 ?
C36 C28 H28B . . 107.9 ?
N21 C28 H28B . . 107.9 ?
H28A C28 H28B . . 107.2 ?
C32 C29 C26 . . 114.6(4) ?
C32 C29 H29A . . 108.6 ?
C26 C29 H29A . . 108.6 ?
C32 C29 H29B . . 108.6 ?
C26 C29 H29B . . 108.6 ?
H29A C29 H29B . . 107.6 ?
C37 C30 N21 . . 116.6(5) ?
C37 C30 H30A . . 108.1 ?
N21 C30 H30A . . 108.1 ?
C37 C30 H30B . . 108.1 ?
N21 C30 H30B . . 108.1 ?
H30A C30 H30B . . 107.3 ?
C33 C31 C27 . . 113.6(5) ?
C33 C31 H31A . . 108.8 ?
C27 C31 H31A . . 108.8 ?
C33 C31 H31B . . 108.8 ?
C27 C31 H31B . . 108.8 ?
H31A C31 H31B . . 107.7 ?
C29 C32 H32A . . 109.5 ?
C29 C32 H32B . . 109.5 ?
H32A C32 H32B . . 109.5 ?
C29 C32 H32C . . 109.5 ?
H32A C32 H32C . . 109.5 ?
H32B C32 H32C . . 109.5 ?
C31 C33 C34 . . 112.6(6) ?
C31 C33 H33A . . 109.1 ?
C34 C33 H33A . . 109.1 ?
C31 C33 H33B . . 109.1 ?
C34 C33 H33B . . 109.1 ?
H33A C33 H33B . . 107.8 ?
C33 C34 H34A . . 109.5 ?
C33 C34 H34B . . 109.5 ?
H34A C34 H34B . . 109.5 ?
C33 C34 H34C . . 109.5 ?
H34A C34 H34C . . 109.5 ?
H34B C34 H34C . . 109.5 ?
C39 C35 C36 . . 113.9(6) ?
C39 C35 H35A . . 108.8 ?
C36 C35 H35A . . 108.8 ?
C39 C35 H35B . . 108.8 ?
C36 C35 H35B . . 108.8 ?
H35A C35 H35B . . 107.7 ?
C28 C36 C35 . . 109.8(5) ?
C28 C36 H36A . . 109.7 ?
C35 C36 H36A . . 109.7 ?
C28 C36 H36B . . 109.7 ?
C35 C36 H36B . . 109.7 ?
H36A C36 H36B . . 108.2 ?
C30 C37 C38 . . 112.3(6) ?
C30 C37 H37A . . 109.1 ?
C38 C37 H37A . . 109.1 ?
C30 C37 H37B . . 109.1 ?
C38 C37 H37B . . 109.1 ?
H37A C37 H37B . . 107.9 ?
C40 C38 C37 . . 113.1(7) ?
C40 C38 H38A . . 109.0 ?
C37 C38 H38A . . 109.0 ?
C40 C38 H38B . . 109.0 ?
C37 C38 H38B . . 109.0 ?
H38A C38 H38B . . 107.8 ?
C35 C39 H39A . . 109.5 ?
C35 C39 H39B . . 109.5 ?
H39A C39 H39B . . 109.5 ?
C35 C39 H39C . . 109.5 ?
H39A C39 H39C . . 109.5 ?
H39B C39 H39C . . 109.5 ?
C38 C40 H40A . . 109.5 ?
C38 C40 H40B . . 109.5 ?
H40A C40 H40B . . 109.5 ?
C38 C40 H40C . . 109.5 ?
H40A C40 H40C . . 109.5 ?
H40B C40 H40C . . 109.5 ?
O3 C41 H41A . . 109.5 ?
O3 C41 H41B . . 109.5 ?
H41A C41 H41B . . 109.5 ?
O3 C41 H41C . . 109.5 ?
H41A C41 H41C . . 109.5 ?
H41B C41 H41C . . 109.5 ?

loop_
_geom_bond_atom_site_label_1
_geom_bond_atom_site_label_2
_geom_bond_site_symmetry_2
_geom_bond_distance
_geom_bond_publ_flag
Fe1 N4 . 2.143(3) ?
Fe1 N2 . 2.151(3) ?
Fe1 N17 . 2.161(3) ?
Fe1 N11 . 2.166(3) ?
Fe1 N3 . 2.312(3) ?
Fe1 N1 . 2.318(3) ?
Fe1 N16 . 2.337(3) ?
Fe1 N15 . 2.341(3) ?
O1 H1O1 . 0.8501 ?
O1 H2O1 . 0.8500 ?
O2 H1O2 . 0.8500 ?
O2 H2O2 . 0.8500 ?
O3 C41 . 1.484(15) ?
O3 H3 . 0.8200 ?
N1 C3 . 1.341(5) ?
N1 C14 . 1.345(5) ?
N2 C5 . 1.326(5) ?
N2 N8 . 1.355(4) ?
N3 C6 . 1.335(5) ?
N3 C4 . 1.346(5) ?
N4 C16 . 1.341(5) ?
N4 N5 . 1.345(5) ?
N5 N6 . 1.303(5) ?
N6 N7 . 1.362(6) ?
N7 C16 . 1.317(6) ?
N8 N9 . 1.297(5) ?
N9 N10 . 1.353(5) ?
N10 C5 . 1.321(5) ?
N11 C9 . 1.334(5) ?
N11 N12 . 1.342(4) ?
N12 N13 . 1.314(5) ?
N13 N14 . 1.351(5) ?
N14 C9 . 1.312(5) ?
N15 C2 . 1.330(5) ?
N15 C13 . 1.345(5) ?
N16 C11 . 1.332(5) ?
N16 C1 . 1.343(5) ?
N17 C10 . 1.333(5) ?
N17 N18 . 1.349(4) ?
N18 N19 . 1.315(5) ?
N19 N20 . 1.352(5) ?
N20 C10 . 1.316(5) ?
N21 C28 . 1.513(6) ?
N21 C27 . 1.517(6) ?
N21 C30 . 1.519(6) ?
N21 C25 . 1.519(5) ?
C1 C18 . 1.385(6) ?
C1 C10 . 1.452(5) ?
C2 C7 . 1.392(5) ?
C2 C9 . 1.457(5) ?
C3 C8 . 1.383(6) ?
C3 C5 . 1.462(5) ?
C4 C22 . 1.380(6) ?
C4 C16 . 1.452(6) ?
C6 C19 . 1.385(6) ?
C6 C14 . 1.467(6) ?
C7 C21 . 1.376(6) ?
C7 H7 . 0.9300 ?
C8 C20 . 1.380(6) ?
C8 H8 . 0.9300 ?
C11 C17 . 1.384(6) ?
C11 C13 . 1.479(6) ?
C12 C21 . 1.372(6) ?
C12 C13 . 1.396(5) ?
C12 H12 . 0.9300 ?
C14 C15 . 1.374(6) ?
C15 C20 . 1.379(7) ?
C15 H15 . 0.9300 ?
C17 C23 . 1.373(6) ?
C17 H17 . 0.9300 ?
C18 C23 . 1.373(6) ?
C18 H18 . 0.9300 ?
C19 C24 . 1.368(7) ?
C19 H19 . 0.9300 ?
C20 H20 . 0.9300 ?
C21 H21 . 0.9300 ?
C22 C24 . 1.370(7) ?
C22 H22 . 0.9300 ?
C23 H23 . 0.9300 ?
C24 H24 . 0.9300 ?
C25 C26 . 1.497(6) ?
C25 H25A . 0.9700 ?
C25 H25B . 0.9700 ?
C26 C29 . 1.516(6) ?
C26 H26A . 0.9700 ?
C26 H26B . 0.9700 ?
C27 C31 . 1.519(8) ?
C27 H27A . 0.9700 ?
C27 H27B . 0.9700 ?
C28 C36 . 1.490(7) ?
C28 H28A . 0.9700 ?
C28 H28B . 0.9700 ?
C29 C32 . 1.498(8) ?
C29 H29A . 0.9700 ?
C29 H29B . 0.9700 ?
C30 C37 . 1.497(8) ?
C30 H30A . 0.9700 ?
C30 H30B . 0.9700 ?
C31 C33 . 1.505(8) ?
C31 H31A . 0.9700 ?
C31 H31B . 0.9700 ?
C32 H32A . 0.9600 ?
C32 H32B . 0.9600 ?
C32 H32C . 0.9600 ?
C33 C34 . 1.512(10) ?
C33 H33A . 0.9700 ?
C33 H33B . 0.9700 ?
C34 H34A . 0.9600 ?
C34 H34B . 0.9600 ?
C34 H34C . 0.9600 ?
C35 C39 . 1.481(9) ?
C35 C36 . 1.517(7) ?
C35 H35A . 0.9700 ?
C35 H35B . 0.9700 ?
C36 H36A . 0.9700 ?
C36 H36B . 0.9700 ?
C37 C38 . 1.517(8) ?
C37 H37A . 0.9700 ?
C37 H37B . 0.9700 ?
C38 C40 . 1.510(12) ?
C38 H38A . 0.9700 ?
C38 H38B . 0.9700 ?
C39 H39A . 0.9600 ?
C39 H39B . 0.9600 ?
C39 H39C . 0.9600 ?
C40 H40A . 0.9600 ?
C40 H40B . 0.9600 ?
C40 H40C . 0.9600 ?
C41 H41A . 0.9600 ?
C41 H41B . 0.9600 ?
C41 H41C . 0.9600 ?

loop_
_geom_hbond_atom_site_label_D
_geom_hbond_atom_site_label_H
_geom_hbond_atom_site_label_A
_geom_hbond_site_symmetry_A
_geom_hbond_distance_DH
_geom_hbond_distance_HA
_geom_hbond_distance_DA
_geom_hbond_angle_DHA
_geom_hbond_publ_flag
C37 H37A N7 1_645 0.97 2.70 3.558(7) 147.8 yes
C28 H28B O2 1_655 0.97 2.42 3.385(6) 172.2 yes
C19 H19 N12 2_675 0.93 2.63 3.528(6) 163.1 yes
C17 H17 N9 2_666 0.93 2.68 3.597(5) 167.7 yes
C17 H17 N8 2_666 0.93 2.55 3.456(5) 163.4 yes
C15 H15 N12 2_675 0.93 2.55 3.458(5) 165.2 yes
C12 H12 N8 2_666 0.93 2.66 3.572(5) 166.3 yes
O2 H2O2 O1 1_455 0.85 1.96 2.802(5) 168.9 yes
O2 H1O2 N20 . 0.85 2.04 2.878(5) 166.3 yes
O1 H2O1 N19 2_665 0.85 2.32 3.021(5) 140.2 yes
O1 H1O1 N10 . 0.85 2.32 2.921(5) 127.8 yes
O1 H1O1 N10 . 0.85 2.32 2.921(5) 127.8 yes
O1 H2O1 N19 2_665 0.85 2.32 3.021(5) 140.2 yes
O2 H1O2 N20 . 0.85 2.04 2.878(5) 166.3 yes
O2 H2O2 O1 1_455 0.85 1.96 2.802(5) 168.9 yes
C12 H12 N8 2_666 0.93 2.66 3.572(5) 166.3 yes
C15 H15 N12 2_675 0.93 2.55 3.458(5) 165.2 yes
C17 H17 N8 2_666 0.93 2.55 3.456(5) 163.4 yes
C17 H17 N9 2_666 0.93 2.68 3.597(5) 167.7 yes
C19 H19 N12 2_675 0.93 2.63 3.528(6) 163.1 yes
C28 H28B O2 1_655 0.97 2.42 3.385(6) 172.2 yes
C37 H37A N7 1_645 0.97 2.70 3.558(7) 147.8 yes
O1 H1O1 N10 . 0.85 2.32 2.921(5) 127.8 yes
O1 H2O1 N19 2_665 0.85 2.32 3.021(5) 140.2 yes
O2 H1O2 N20 . 0.85 2.04 2.878(5) 166.3 yes
O2 H2O2 O1 1_455 0.85 1.96 2.802(5) 168.9 yes
C12 H12 N8 2_666 0.93 2.66 3.572(5) 166.3 yes
C15 H15 N12 2_675 0.93 2.55 3.458(5) 165.2 yes
C17 H17 N8 2_666 0.93 2.55 3.456(5) 163.4 yes
C17 H17 N9 2_666 0.93 2.68 3.597(5) 167.7 yes
C19 H19 N12 2_675 0.93 2.63 3.528(6) 163.1 yes
C28 H28B O2 1_655 0.97 2.42 3.385(6) 172.2 yes
C37 H37A N7 1_645 0.97 2.70 3.558(7) 147.8 yes
O1 H1O1 N10 . 0.85 2.32 2.921(5) 127.8 yes
O1 H2O1 N19 2_665 0.85 2.32 3.021(5) 140.2 yes
O2 H1O2 N20 . 0.85 2.04 2.878(5) 166.3 yes
O2 H2O2 O1 1_455 0.85 1.96 2.802(5) 168.9 yes
C12 H12 N8 2_666 0.93 2.66 3.572(5) 166.3 yes
C15 H15 N12 2_675 0.93 2.55 3.458(5) 165.2 yes
C17 H17 N8 2_666 0.93 2.55 3.456(5) 163.4 yes
C17 H17 N9 2_666 0.93 2.68 3.597(5) 167.7 yes
C19 H19 N12 2_675 0.93 2.63 3.528(6) 163.1 yes
C28 H28B O2 1_655 0.97 2.42 3.385(6) 172.2 yes
C37 H37A N7 1_645 0.97 2.70 3.558(7) 147.8 yes
O1 H1O1 N10 . 0.85 2.32 2.921(5) 127.8 yes
O1 H2O1 N19 2_665 0.85 2.32 3.021(5) 140.2 yes
O2 H1O2 N20 . 0.85 2.04 2.878(5) 166.3 yes
O2 H2O2 O1 1_455 0.85 1.96 2.802(5) 168.9 yes
C12 H12 N8 2_666 0.93 2.66 3.572(5) 166.3 yes
C15 H15 N12 2_675 0.93 2.55 3.458(5) 165.2 yes
C17 H17 N8 2_666 0.93 2.55 3.456(5) 163.4 yes
C17 H17 N9 2_666 0.93 2.68 3.597(5) 167.7 yes
C19 H19 N12 2_675 0.93 2.63 3.528(6) 163.1 yes
C28 H28B O2 1_655 0.97 2.42 3.385(6) 172.2 yes
C37 H37A N7 1_645 0.97 2.70 3.558(7) 147.8 yes

loop_
_geom_torsion_atom_site_label_1
_geom_torsion_atom_site_label_2
_geom_torsion_atom_site_label_3
_geom_torsion_atom_site_label_4
_geom_torsion_site_symmetry_1
_geom_torsion_site_symmetry_2
_geom_torsion_site_symmetry_3
_geom_torsion_site_symmetry_4
_geom_torsion
_geom_torsion_publ_flag
C16 N4 N5 N6 . . . . 1.0(5) ?
Fe1 N4 N5 N6 . . . . 179.1(3) ?
N4 N5 N6 N7 . . . . -0.9(5) ?
N5 N6 N7 C16 . . . . 0.4(6) ?
C5 N2 N8 N9 . . . . 0.2(4) ?
Fe1 N2 N8 N9 . . . . -179.8(3) ?
N2 N8 N9 N10 . . . . 0.0(5) ?
N8 N9 N10 C5 . . . . -0.2(4) ?
C9 N11 N12 N13 . . . . -0.3(4) ?
Fe1 N11 N12 N13 . . . . 180.0(3) ?
N11 N12 N13 N14 . . . . 0.3(5) ?
N12 N13 N14 C9 . . . . -0.1(5) ?
C10 N17 N18 N19 . . . . 0.2(5) ?
Fe1 N17 N18 N19 . . . . -173.9(3) ?
N17 N18 N19 N20 . . . . -0.3(5) ?
N18 N19 N20 C10 . . . . 0.3(5) ?
C11 N16 C1 C18 . . . . 0.0(6) ?
Fe1 N16 C1 C18 . . . . -179.6(3) ?
C11 N16 C1 C10 . . . . -179.6(3) ?
Fe1 N16 C1 C10 . . . . 0.8(4) ?
C13 N15 C2 C7 . . . . 0.0(6) ?
Fe1 N15 C2 C7 . . . . -179.0(3) ?
C13 N15 C2 C9 . . . . 179.6(3) ?
Fe1 N15 C2 C9 . . . . 0.6(4) ?
C14 N1 C3 C8 . . . . -0.3(6) ?
Fe1 N1 C3 C8 . . . . -180.0(3) ?
C14 N1 C3 C5 . . . . 179.4(3) ?
Fe1 N1 C3 C5 . . . . -0.3(4) ?
C6 N3 C4 C22 . . . . -0.4(6) ?
Fe1 N3 C4 C22 . . . . 179.4(3) ?
C6 N3 C4 C16 . . . . -179.2(3) ?
Fe1 N3 C4 C16 . . . . 0.6(4) ?
N9 N10 C5 N2 . . . . 0.3(4) ?
N9 N10 C5 C3 . . . . 179.4(4) ?
N8 N2 C5 N10 . . . . -0.3(4) ?
Fe1 N2 C5 N10 . . . . 179.7(3) ?
N8 N2 C5 C3 . . . . -179.5(3) ?
Fe1 N2 C5 C3 . . . . 0.5(5) ?
N1 C3 C5 N10 . . . . -179.1(4) ?
C8 C3 C5 N10 . . . . 0.6(7) ?
N1 C3 C5 N2 . . . . -0.1(5) ?
C8 C3 C5 N2 . . . . 179.6(4) ?
C4 N3 C6 C19 . . . . -0.5(6) ?
Fe1 N3 C6 C19 . . . . 179.7(3) ?
C4 N3 C6 C14 . . . . -179.9(3) ?
Fe1 N3 C6 C14 . . . . 0.3(4) ?
N15 C2 C7 C21 . . . . 1.5(6) ?
C9 C2 C7 C21 . . . . -178.0(4) ?
N1 C3 C8 C20 . . . . 0.5(6) ?
C5 C3 C8 C20 . . . . -179.1(4) ?
N13 N14 C9 N11 . . . . -0.1(5) ?
N13 N14 C9 C2 . . . . 178.9(4) ?
N12 N11 C9 N14 . . . . 0.3(5) ?
Fe1 N11 C9 N14 . . . . -180.0(3) ?
N12 N11 C9 C2 . . . . -178.8(3) ?
Fe1 N11 C9 C2 . . . . 0.9(5) ?
N15 C2 C9 N14 . . . . -179.9(4) ?
C7 C2 C9 N14 . . . . -0.3(7) ?
N15 C2 C9 N11 . . . . -1.0(5) ?
C7 C2 C9 N11 . . . . 178.6(4) ?
N19 N20 C10 N17 . . . . -0.2(5) ?
N19 N20 C10 C1 . . . . 178.8(4) ?
N18 N17 C10 N20 . . . . 0.0(5) ?
Fe1 N17 C10 N20 . . . . 174.9(3) ?
N18 N17 C10 C1 . . . . -179.1(4) ?
Fe1 N17 C10 C1 . . . . -4.2(5) ?
N16 C1 C10 N20 . . . . -176.9(4) ?
C18 C1 C10 N20 . . . . 3.5(8) ?
N16 C1 C10 N17 . . . . 2.0(5) ?
C18 C1 C10 N17 . . . . -177.6(4) ?
C1 N16 C11 C17 . . . . 0.2(6) ?
Fe1 N16 C11 C17 . . . . 179.8(3) ?
C1 N16 C11 C13 . . . . -179.0(3) ?
Fe1 N16 C11 C13 . . . . 0.6(5) ?
C2 N15 C13 C12 . . . . -1.7(6) ?
Fe1 N15 C13 C12 . . . . 177.3(3) ?
C2 N15 C13 C11 . . . . 179.1(3) ?
Fe1 N15 C13 C11 . . . . -1.9(4) ?
C21 C12 C13 N15 . . . . 1.7(6) ?
C21 C12 C13 C11 . . . . -179.2(4) ?
N16 C11 C13 N15 . . . . 0.8(5) ?
C17 C11 C13 N15 . . . . -178.4(4) ?
N16 C11 C13 C12 . . . . -178.3(4) ?
C17 C11 C13 C12 . . . . 2.5(7) ?
C3 N1 C14 C15 . . . . -0.1(5) ?
Fe1 N1 C14 C15 . . . . 179.6(3) ?
C3 N1 C14 C6 . . . . 179.7(3) ?
Fe1 N1 C14 C6 . . . . -0.6(4) ?
N3 C6 C14 N1 . . . . 0.2(5) ?
C19 C6 C14 N1 . . . . -179.2(4) ?
N3 C6 C14 C15 . . . . -180.0(4) ?
C19 C6 C14 C15 . . . . 0.6(7) ?
N1 C14 C15 C20 . . . . 0.2(6) ?
C6 C14 C15 C20 . . . . -179.6(4) ?
N6 N7 C16 N4 . . . . 0.2(5) ?
N6 N7 C16 C4 . . . . -178.1(4) ?
N5 N4 C16 N7 . . . . -0.8(5) ?
Fe1 N4 C16 N7 . . . . -179.2(3) ?
N5 N4 C16 C4 . . . . 177.8(4) ?
Fe1 N4 C16 C4 . . . . -0.7(5) ?
N3 C4 C16 N7 . . . . 178.2(4) ?
C22 C4 C16 N7 . . . . -0.5(8) ?
N3 C4 C16 N4 . . . . 0.0(5) ?
C22 C4 C16 N4 . . . . -178.7(4) ?
N16 C11 C17 C23 . . . . -0.7(7) ?
C13 C11 C17 C23 . . . . 178.5(4) ?
N16 C1 C18 C23 . . . . 0.1(7) ?
C10 C1 C18 C23 . . . . 179.7(4) ?
N3 C6 C19 C24 . . . . 1.1(7) ?
C14 C6 C19 C24 . . . . -179.5(4) ?
C14 C15 C20 C8 . . . . 0.1(7) ?
C3 C8 C20 C15 . . . . -0.4(7) ?
C13 C12 C21 C7 . . . . -0.1(7) ?
C2 C7 C21 C12 . . . . -1.4(7) ?
N3 C4 C22 C24 . . . . 0.5(7) ?
C16 C4 C22 C24 . . . . 179.2(4) ?
C11 C17 C23 C18 . . . . 0.8(8) ?
C1 C18 C23 C17 . . . . -0.6(8) ?
C6 C19 C24 C22 . . . . -0.9(8) ?
C4 C22 C24 C19 . . . . 0.1(8) ?
C28 N21 C25 C26 . . . . -178.9(4) ?
C27 N21 C25 C26 . . . . -59.0(5) ?
C30 N21 C25 C26 . . . . 60.6(5) ?
N21 C25 C26 C29 . . . . 175.9(4) ?
C28 N21 C27 C31 . . . . 57.9(5) ?
C30 N21 C27 C31 . . . . 178.2(4) ?
C25 N21 C27 C31 . . . . -59.6(5) ?
C27 N21 C28 C36 . . . . 53.9(6) ?
C30 N21 C28 C36 . . . . -64.7(6) ?
C25 N21 C28 C36 . . . . 173.9(4) ?
C25 C26 C29 C32 . . . . -172.5(4) ?
C28 N21 C30 C37 . . . . -63.5(5) ?
C27 N21 C30 C37 . . . . 176.2(4) ?
C25 N21 C30 C37 . . . . 54.7(6) ?
N21 C27 C31 C33 . . . . -170.7(4) ?
C27 C31 C33 C34 . . . . -176.2(5) ?
N21 C28 C36 C35 . . . . -170.9(4) ?
C39 C35 C36 C28 . . . . -176.7(6) ?
N21 C30 C37 C38 . . . . 171.9(4) ?
C30 C37 C38 C40 . . . . 175.9(5) ?

_cod_database_fobs_code 2022217
